data_1510035
loop_
_publ_author_name
'Eyck, J.'
'Bronger, W.'
'Schils, H.'

_publ_section_title
;
 Ternaere Selenide des Silbers
;
_journal_name_full 'Journal of the Less-Common Metals'
_journal_page_first P5
_journal_page_last P13
_journal_paper_doi 10.1016/0022-5088(78)90103-0
_journal_volume 60
_journal_year 1978
_chemical_formula_sum 'Ag3 Rb Se2'
_chemical_name_systematic 'Rb Ag3 Se2'
_space_group_IT_number 12
_symmetry_space_group_name_Hall '-C 2y'
_symmetry_space_group_name_H-M 'C 1 2/m 1'
_cell_angle_alpha 90
_cell_angle_beta 113.92
_cell_angle_gamma 90
_cell_formula_units_Z 4
_cell_length_a 16.654
_cell_length_b 4.407
_cell_length_c 8.854
_cell_volume 594.020
_citation_journal_id_ASTM JCOMAH
_cod_data_source_file silver3-x_79.cif
_cod_data_source_block Ag3Rb1Se2
_cod_original_cell_volume 594.0196
_cod_original_formula_sum 'Ag3 Rb1 Se2'
_cod_database_code 1510035

loop_
_symmetry_equiv_pos_as_xyz
x,y,z
-x,y,-z
-x,-y,-z
x,-y,z
x+1/2,y+1/2,z
-x+1/2,y+1/2,-z
-x+1/2,-y+1/2,-z
x+1/2,-y+1/2,z

loop_
_atom_site_label
_atom_site_type_symbol
_atom_site_fract_x
_atom_site_fract_y
_atom_site_fract_z
_atom_site_occupancy
_atom_site_U_iso_or_equiv
Ag3 Ag+1 0.0568 0 0.399 1 0.0
Se2 Se-2 0.5192 0 0.2199 1 0.0
Ag1 Ag+1 0.5922 0 0.6441 1 0.0
Ag2 Ag+1 0.6891 0 0.4413 1 0.0
Se1 Se-2 0.1993 0 0.6971 1 0.0
Rb1 Rb+1 0.1358 0 0.0469 1 0.0
